data_4505885
loop_
_publ_author_name
'Zang, Shuang-Quan'
'Cao, Li-Hui'
'Liang, Ran'
'Hou, Hong-Wei'
'Mak, Thomas C. W.'

_publ_section_title
;
 Divalent Zinc, Cobalt, and Cadmium Coordination Polymers of a New
 Flexible Trifunctional Ligand: Syntheses, Crystal Structures, and
 Properties
;
_journal_issue 4
_journal_name_full 'Crystal Growth &amp; Design'
_journal_page_first 1830
_journal_paper_doi 10.1021/cg2013733
_journal_volume 12
_journal_year 2012
_chemical_formula_moiety 'C26 H16 Cd2 N2 O9 S2'
_chemical_formula_sum 'C26 H16 Cd2 N2 O9 S2'
_chemical_formula_weight 789.33
_chemical_name_systematic
; 
 ? 
;
_space_group_IT_number 15
_symmetry_cell_setting monoclinic
_symmetry_space_group_name_Hall '-C 2yc'
_symmetry_space_group_name_H-M 'C 1 2/c 1'
_atom_sites_solution_hydrogens geom
_atom_sites_solution_primary direct
_atom_sites_solution_secondary difmap
_audit_creation_method SHELXL-97
_cell_angle_alpha 90.00
_cell_angle_beta 110.10(3)
_cell_angle_gamma 90.00
_cell_formula_units_Z 4
_cell_length_a 19.436(6)
_cell_length_b 14.183(3)
_cell_length_c 10.148(2)
_cell_measurement_reflns_used 3415
_cell_measurement_temperature 296(2)
_cell_measurement_theta_max 29.0681
_cell_measurement_theta_min 2.2315
_cell_volume 2627.0(12)
_computing_cell_refinement 'SAINT (Bruker, 2005)'
_computing_data_collection 'APEX2 (Bruker, 2005)'
_computing_data_reduction 'SAINT (Bruker, 2005)'
_computing_molecular_graphics 'DIAMOND(Brandendurg, 2010)'
_computing_publication_material 'SHELXTL (Sheldrick, 2008)'
_computing_structure_refinement 'SHELXL97 (Sheldrick, 2008)'
_computing_structure_solution 'SHELXS97 (Sheldrick, 2008)'
_diffrn_ambient_temperature 296(2)
_diffrn_measured_fraction_theta_full 0.998
_diffrn_measured_fraction_theta_max 0.998
_diffrn_measurement_device_type 'Bruker Smart APEX II CCD area detector'
_diffrn_measurement_method '\w scans'
_diffrn_radiation_monochromator graphite
_diffrn_radiation_source 'fine-focus sealed tube'
_diffrn_radiation_type MoK\a
_diffrn_radiation_wavelength 0.71073
_diffrn_reflns_av_R_equivalents 0.0491
_diffrn_reflns_av_sigmaI/netI 0.0356
_diffrn_reflns_limit_h_max 23
_diffrn_reflns_limit_h_min -23
_diffrn_reflns_limit_k_max 16
_diffrn_reflns_limit_k_min -16
_diffrn_reflns_limit_l_max 12
_diffrn_reflns_limit_l_min -11
_diffrn_reflns_number 13036
_diffrn_reflns_theta_full 25.00
_diffrn_reflns_theta_max 25.00
_diffrn_reflns_theta_min 2.50
_diffrn_standards_number 0
_exptl_absorpt_coefficient_mu 1.837
_exptl_absorpt_correction_T_max 0.7576
_exptl_absorpt_correction_T_min 0.7333
_exptl_absorpt_correction_type multi-scan
_exptl_absorpt_process_details 'SADABS(Bruker, 2005)'
_exptl_crystal_colour colourless
_exptl_crystal_density_diffrn 1.996
_exptl_crystal_density_method 'not measured'
_exptl_crystal_description needle
_exptl_crystal_F_000 1544
_exptl_crystal_size_max 0.18
_exptl_crystal_size_mid 0.17
_exptl_crystal_size_min 0.16
_refine_diff_density_max 0.611
_refine_diff_density_min -0.432
_refine_diff_density_rms 0.098
_refine_ls_extinction_method none
_refine_ls_goodness_of_fit_ref 1.030
_refine_ls_hydrogen_treatment constr
_refine_ls_matrix_type full
_refine_ls_number_parameters 186
_refine_ls_number_reflns 2310
_refine_ls_number_restraints 2
_refine_ls_restrained_S_all 1.045
_refine_ls_R_factor_all 0.0490
_refine_ls_R_factor_gt 0.0425
_refine_ls_shift/su_max 0.000
_refine_ls_shift/su_mean 0.000
_refine_ls_structure_factor_coef Fsqd
_refine_ls_weighting_details 'calc w=1/[\s^2^(Fo^2^)+(0.0813P)^2^+0.0200P] where P=(Fo^2^+2Fc^2^)/3'
_refine_ls_weighting_scheme calc
_refine_ls_wR_factor_gt 0.1158
_refine_ls_wR_factor_ref 0.1218
_reflns_number_gt 2142
_reflns_number_total 2310
_reflns_threshold_expression >2sigma(I)
_cod_data_source_file cg2013733_si_002.cif
_cod_data_source_block compound3
_cod_depositor_comments
;
The following automatic conversions were performed:

'_exptl_absorpt_correction_type' value 'Multi-scan' changed to
'multi-scan' according to
/home/saulius/struct/CIF-dictionaries/cif_core.dic dictionary named
'cif_core.dic' version 2.4.1 from 2010-06-29.

Automatic conversion script
Id: cif_fix_values 1715 2011-07-08 13:25:40Z adriana 
;
_cod_original_cell_volume 2627.0(11)
_cod_original_sg_symbol_Hall '-C 2yc '
_cod_original_sg_symbol_H-M C2/c
_cod_database_code 4505885

loop_
_symmetry_equiv_pos_as_xyz
'x, y, z'
'-x, y, -z+1/2'
'x+1/2, y+1/2, z'
'-x+1/2, y+1/2, -z+1/2'
'-x, -y, -z'
'x, -y, z-1/2'
'-x+1/2, -y+1/2, -z'
'x+1/2, -y+1/2, z-1/2'

loop_
_atom_site_label
_atom_site_type_symbol
_atom_site_fract_x
_atom_site_fract_y
_atom_site_fract_z
_atom_site_U_iso_or_equiv
_atom_site_adp_type
_atom_site_occupancy
_atom_site_symmetry_multiplicity
_atom_site_calc_flag
_atom_site_refinement_flags
Cd1 Cd 0.56948(2) 0.13823(3) -0.07867(4) 0.02654(19) Uani 1 1 d .
O1 O 0.6853(2) 0.1332(3) 0.1243(4) 0.0393(11) Uani 1 1 d .
O2 O 0.5826(2) 0.0809(3) 0.1431(4) 0.0360(10) Uani 1 1 d .
O3 O 0.5455(2) 0.1744(3) 0.5913(4) 0.0387(10) Uani 1 1 d .
O4 O 0.6375(2) 0.1355(3) 0.7865(4) 0.0373(11) Uani 1 1 d .
O1W O 0.5000 0.0244(4) -0.2500 0.0300(12) Uani 1 2 d S
H1WA H 0.5212 -0.0075 -0.2958 0.045 Uiso 1 1 d R
N1 N 0.9084(3) -0.2031(3) 0.5341(5) 0.0350(11) Uani 1 1 d .
C1 C 0.6490(3) 0.1079(4) 0.1983(6) 0.0255(12) Uani 1 1 d .
C2 C 0.6106(3) 0.1527(4) 0.6568(6) 0.0279(13) Uani 1 1 d .
C3 C 0.6816(3) 0.1149(4) 0.3549(5) 0.0238(11) Uani 1 1 d .
C4 C 0.6348(3) 0.1323(3) 0.4305(6) 0.0247(12) Uani 1 1 d .
H4 H 0.5846 0.1362 0.3826 0.030 Uiso 1 1 calc R
C5 C 0.6614(3) 0.1439(3) 0.5762(6) 0.0262(12) Uani 1 1 d .
C6 C 0.7370(3) 0.1465(4) 0.6446(6) 0.0311(13) Uani 1 1 d .
H6 H 0.7558 0.1587 0.7405 0.037 Uiso 1 1 calc R
C7 C 0.7841(3) 0.1314(4) 0.5720(6) 0.0313(14) Uani 1 1 d .
H7 H 0.8344 0.1333 0.6192 0.038 Uiso 1 1 calc R
C8 C 0.7572(3) 0.1131(4) 0.4282(6) 0.0289(12) Uani 1 1 d .
C9 C 0.8557(3) -0.0246(4) 0.4303(5) 0.0282(12) Uani 1 1 d .
C10 C 0.9194(3) -0.0594(4) 0.4149(6) 0.0369(14) Uani 1 1 d D
H10 H 0.9452 -0.0243 0.3701 0.044 Uiso 1 1 calc R
C11 C 0.9437(4) -0.1506(4) 0.4701(7) 0.0423(16) Uani 1 1 d D
H11 H 0.9864 -0.1744 0.4608 0.051 Uiso 1 1 calc R
C12 C 0.8478(3) -0.1673(4) 0.5477(6) 0.0343(13) Uani 1 1 d .
H12 H 0.8232 -0.2040 0.5933 0.041 Uiso 1 1 calc R
C13 C 0.8189(3) -0.0802(4) 0.4994(6) 0.0332(13) Uani 1 1 d .
H13 H 0.7763 -0.0589 0.5120 0.040 Uiso 1 1 calc R
S1 S 0.82308(9) 0.08378(11) 0.34881(16) 0.0381(4) Uani 1 1 d .

loop_
_atom_site_aniso_label
_atom_site_aniso_U_11
_atom_site_aniso_U_22
_atom_site_aniso_U_33
_atom_site_aniso_U_23
_atom_site_aniso_U_13
_atom_site_aniso_U_12
Cd1 0.0294(3) 0.0339(3) 0.0179(3) -0.00110(15) 0.0103(2) -0.00280(16)
O1 0.036(2) 0.060(3) 0.025(2) 0.0082(19) 0.014(2) 0.0023(19)
O2 0.040(2) 0.049(3) 0.0172(18) 0.0037(18) 0.0068(17) -0.003(2)
O3 0.031(2) 0.048(3) 0.040(2) 0.009(2) 0.017(2) 0.0019(19)
O4 0.039(3) 0.057(3) 0.020(2) -0.0052(17) 0.0141(19) -0.0048(19)
O1W 0.033(3) 0.032(3) 0.028(3) 0.000 0.015(2) 0.000
N1 0.036(3) 0.032(3) 0.042(3) 0.000(2) 0.019(2) 0.008(2)
C1 0.033(3) 0.026(3) 0.019(3) -0.003(2) 0.010(2) 0.001(2)
C2 0.028(3) 0.033(3) 0.025(3) -0.002(2) 0.012(3) -0.006(2)
C3 0.034(3) 0.019(2) 0.019(3) 0.001(2) 0.009(2) 0.003(2)
C4 0.027(3) 0.028(3) 0.019(3) 0.000(2) 0.007(2) -0.005(2)
C5 0.034(3) 0.025(3) 0.023(3) 0.004(2) 0.015(3) 0.005(2)
C6 0.033(3) 0.042(3) 0.016(3) 0.001(2) 0.005(2) -0.001(2)
C7 0.021(3) 0.046(4) 0.023(3) 0.004(2) 0.003(2) 0.009(2)
C8 0.034(3) 0.030(3) 0.027(3) 0.004(2) 0.016(3) 0.004(2)
C9 0.027(3) 0.035(3) 0.022(3) -0.005(2) 0.008(2) -0.001(2)
C10 0.028(3) 0.040(3) 0.047(4) 0.004(3) 0.018(3) 0.001(3)
C11 0.034(4) 0.047(4) 0.050(4) 0.004(3) 0.020(3) 0.006(3)
C12 0.045(4) 0.034(3) 0.031(3) -0.003(3) 0.022(3) -0.002(3)
C13 0.032(3) 0.041(3) 0.031(3) 0.000(3) 0.017(3) 0.005(3)
S1 0.0423(9) 0.0440(9) 0.0374(8) 0.0140(7) 0.0258(7) 0.0127(7)

loop_
_atom_type_symbol
_atom_type_description
_atom_type_scat_dispersion_real
_atom_type_scat_dispersion_imag
_atom_type_scat_source
C C 0.0033 0.0016 'International Tables Vol C Tables 4.2.6.8 and 6.1.1.4'
H H 0.0000 0.0000 'International Tables Vol C Tables 4.2.6.8 and 6.1.1.4'
Cd Cd -0.8075 1.2024 'International Tables Vol C Tables 4.2.6.8 and 6.1.1.4'
N N 0.0061 0.0033 'International Tables Vol C Tables 4.2.6.8 and 6.1.1.4'
O O 0.0106 0.0060 'International Tables Vol C Tables 4.2.6.8 and 6.1.1.4'
S S 0.1246 0.1234 'International Tables Vol C Tables 4.2.6.8 and 6.1.1.4'

loop_
_geom_angle_atom_site_label_1
_geom_angle_atom_site_label_2
_geom_angle_atom_site_label_3
_geom_angle
_geom_angle_site_symmetry_1
_geom_angle_site_symmetry_3
O4 Cd1 O3 139.74(15) 1_554 2_655
O4 Cd1 N1 91.59(16) 1_554 4_655
O3 Cd1 N1 84.46(16) 2_655 4_655
O4 Cd1 O2 134.82(15) 1_554 .
O3 Cd1 O2 84.93(16) 2_655 .
N1 Cd1 O2 101.56(16) 4_655 .
O4 Cd1 O1W 81.24(11) 1_554 .
O3 Cd1 O1W 79.24(12) 2_655 .
N1 Cd1 O1W 144.42(16) 4_655 .
O2 Cd1 O1W 108.16(12) . .
O4 Cd1 O1 87.02(15) 1_554 .
O3 Cd1 O1 130.87(15) 2_655 .
N1 Cd1 O1 79.05(16) 4_655 .
O2 Cd1 O1 54.39(14) . .
O1W Cd1 O1 134.67(13) . .
C1 O1 Cd1 88.2(3) . .
C1 O2 Cd1 94.5(3) . .
C2 O3 Cd1 141.0(4) . 2_655
C2 O4 Cd1 121.4(4) . 1_556
Cd1 O1W Cd1 96.17(18) . 2_654
Cd1 O1W H1WA 119.6 . .
Cd1 O1W H1WA 102.6 2_654 .
C11 N1 C12 117.6(5) . .
C11 N1 Cd1 123.4(4) . 4_645
C12 N1 Cd1 117.6(4) . 4_645
O1 C1 O2 121.2(5) . .
O1 C1 C3 119.9(5) . .
O2 C1 C3 118.8(5) . .
O3 C2 O4 125.8(5) . .
O3 C2 C5 118.1(5) . .
O4 C2 C5 116.1(5) . .
C4 C3 C8 118.3(5) . .
C4 C3 C1 118.4(5) . .
C8 C3 C1 123.1(5) . .
C5 C4 C3 121.7(5) . .
C5 C4 H4 119.1 . .
C3 C4 H4 119.1 . .
C6 C5 C4 118.3(5) . .
C6 C5 C2 120.6(5) . .
C4 C5 C2 121.0(5) . .
C7 C6 C5 120.7(5) . .
C7 C6 H6 119.6 . .
C5 C6 H6 119.6 . .
C6 C7 C8 120.7(5) . .
C6 C7 H7 119.7 . .
C8 C7 H7 119.7 . .
C7 C8 C3 120.0(5) . .
C7 C8 S1 116.5(4) . .
C3 C8 S1 123.4(4) . .
C10 C9 C13 118.9(5) . .
C10 C9 S1 116.7(4) . .
C13 C9 S1 124.3(4) . .
C9 C10 C11 117.8(6) . .
C9 C10 H10 121.1 . .
C11 C10 H10 121.1 . .
N1 C11 C10 123.0(6) . .
N1 C11 H11 118.5 . .
C10 C11 H11 118.5 . .
N1 C12 C13 124.9(6) . .
N1 C12 H12 117.5 . .
C13 C12 H12 117.5 . .
C12 C13 C9 117.8(5) . .
C12 C13 H13 121.1 . .
C9 C13 H13 121.1 . .
C9 S1 C8 101.0(3) . .

loop_
_geom_bond_atom_site_label_1
_geom_bond_atom_site_label_2
_geom_bond_distance
_geom_bond_site_symmetry_2
Cd1 O4 2.206(4) 1_554
Cd1 O3 2.253(4) 2_655
Cd1 N1 2.307(5) 4_655
Cd1 O2 2.323(4) .
Cd1 O1W 2.416(3) .
Cd1 O1 2.475(4) .
O1 C1 1.247(7) .
O2 C1 1.275(7) .
O3 C2 1.248(7) .
O3 Cd1 2.253(4) 2_655
O4 C2 1.262(7) .
O4 Cd1 2.206(4) 1_556
O1W Cd1 2.416(3) 2_654
O1W H1WA 0.8499 .
N1 C11 1.325(8) .
N1 C12 1.332(7) .
N1 Cd1 2.307(5) 4_645
C1 C3 1.498(7) .
C2 C5 1.489(8) .
C3 C4 1.399(8) .
C3 C8 1.400(8) .
C4 C5 1.399(8) .
C4 H4 0.9300 .
C5 C6 1.392(9) .
C6 C7 1.376(9) .
C6 H6 0.9300 .
C7 C8 1.395(8) .
C7 H7 0.9300 .
C8 S1 1.781(6) .
C9 C10 1.390(8) .
C9 C13 1.404(8) .
C9 S1 1.757(6) .
C10 C11 1.424(7) .
C10 H10 0.9300 .
C11 H11 0.9300 .
C12 C13 1.376(8) .
C12 H12 0.9300 .
C13 H13 0.9300 .

loop_
_geom_hbond_atom_site_label_D
_geom_hbond_atom_site_label_H
_geom_hbond_atom_site_label_A
_geom_hbond_distance_DH
_geom_hbond_distance_HA
_geom_hbond_distance_DA
_geom_hbond_angle_DHA
_geom_hbond_site_symmetry_A
O1W H1WA O2 0.85 1.85 2.681(5) 167.3 6

loop_
_geom_torsion_atom_site_label_1
_geom_torsion_atom_site_label_2
_geom_torsion_atom_site_label_3
_geom_torsion_atom_site_label_4
_geom_torsion
_geom_torsion_site_symmetry_1
_geom_torsion_site_symmetry_4
O4 Cd1 O1 C1 -162.3(3) 1_554 .
O3 Cd1 O1 C1 32.8(4) 2_655 .
N1 Cd1 O1 C1 105.5(3) 4_655 .
O2 Cd1 O1 C1 -7.4(3) . .
O1W Cd1 O1 C1 -87.7(3) . .
O4 Cd1 O2 C1 44.0(4) 1_554 .
O3 Cd1 O2 C1 -143.4(3) 2_655 .
N1 Cd1 O2 C1 -60.1(3) 4_655 .
O1W Cd1 O2 C1 139.7(3) . .
O1 Cd1 O2 C1 7.3(3) . .
O4 Cd1 O1W Cd1 -83.45(11) 1_554 2_654
O3 Cd1 O1W Cd1 61.16(12) 2_655 2_654
N1 Cd1 O1W Cd1 -3.1(2) 4_655 2_654
O2 Cd1 O1W Cd1 142.12(11) . 2_654
O1 Cd1 O1W Cd1 -160.38(14) . 2_654
Cd1 O1 C1 O2 12.9(5) . .
Cd1 O1 C1 C3 -163.1(5) . .
Cd1 O2 C1 O1 -13.8(6) . .
Cd1 O2 C1 C3 162.2(4) . .
Cd1 O3 C2 O4 -40.0(10) 2_655 .
Cd1 O3 C2 C5 138.6(5) 2_655 .
Cd1 O4 C2 O3 1.5(8) 1_556 .
Cd1 O4 C2 C5 -177.1(3) 1_556 .
O1 C1 C3 C4 148.7(5) . .
O2 C1 C3 C4 -27.3(7) . .
O1 C1 C3 C8 -25.5(8) . .
O2 C1 C3 C8 158.4(5) . .
C8 C3 C4 C5 -2.6(8) . .
C1 C3 C4 C5 -177.1(5) . .
C3 C4 C5 C6 5.9(7) . .
C3 C4 C5 C2 -173.8(5) . .
O3 C2 C5 C6 161.7(5) . .
O4 C2 C5 C6 -19.6(7) . .
O3 C2 C5 C4 -18.7(8) . .
O4 C2 C5 C4 160.1(5) . .
C4 C5 C6 C7 -4.6(8) . .
C2 C5 C6 C7 175.1(5) . .
C5 C6 C7 C8 0.1(9) . .
C6 C7 C8 C3 3.3(8) . .
C6 C7 C8 S1 -174.3(4) . .
C4 C3 C8 C7 -2.0(8) . .
C1 C3 C8 C7 172.2(5) . .
C4 C3 C8 S1 175.4(4) . .
C1 C3 C8 S1 -10.3(8) . .
C13 C9 C10 C11 0.3(9) . .
S1 C9 C10 C11 -175.0(5) . .
C12 N1 C11 C10 -0.7(9) . .
Cd1 N1 C11 C10 165.5(5) 4_645 .
C9 C10 C11 N1 0.3(10) . .
C11 N1 C12 C13 0.5(9) . .
Cd1 N1 C12 C13 -166.5(5) 4_645 .
N1 C12 C13 C9 0.1(9) . .
C10 C9 C13 C12 -0.4(8) . .
S1 C9 C13 C12 174.4(4) . .
C10 C9 S1 C8 -167.0(5) . .
C13 C9 S1 C8 18.1(5) . .
C7 C8 S1 C9 65.8(5) . .
C3 C8 S1 C9 -111.8(5) . .
